data_2312163
loop_
_publ_author_name
'N&#xe4;ther, Christian'
'Jess, Inke'

_publ_section_title
;
 Syntheses and crystal structures of
 bis-(4-methyl-pyridine-&#x3ba;<i>N</i>)bis-(seleno-cyanato-&#x3ba;<i>N</i>)zinc(II)
 and
 <i>catena</i>-poly[[bis-(4-methyl-pyridine-&#x3ba;<i>N</i>)cadmium(II)]-di-&#x3bc;-seleno-cyanato-&#x3ba;<sup>2</sup>
 <i>N</i>:<i>Se</i>;&#x3ba;<sup>2</sup> <i>Se</i>:<i>N</i>].
;
_journal_coeditor_code HB8052
_journal_issue 'Pt 3'
_journal_name_full 'Acta crystallographica. Section E, Crystallographic communications'
_journal_page_first 136
_journal_page_last 141
_journal_paper_doi 10.1107/S2056989023000920
_journal_volume 79
_journal_year 2023
_chemical_formula_iupac '[Zn (N C Se)2 (C6 H7 N)2]'
_chemical_formula_moiety 'C14 H14 N4 Se2 Zn'
_chemical_formula_sum 'C14 H14 N4 Se2 Zn'
_chemical_formula_weight 461.58
_chemical_name_systematic
;
Bis(4-methylpyridine-\k<i>N</i>)bis(selenocyanato-\k<i>N</i>)zinc(II)
;
_space_group_crystal_system orthorhombic
_space_group_IT_number 43
_space_group_name_Hall 'F 2 -2d'
_space_group_name_H-M_alt 'F d d 2'
_atom_sites_solution_hydrogens geom
_atom_sites_solution_primary dual
_audit_creation_method SHELXL-2016/6
_cell_angle_alpha 90
_cell_angle_beta 90
_cell_angle_gamma 90
_cell_formula_units_Z 8
_cell_length_a 37.3964(18)
_cell_length_b 18.4780(7)
_cell_length_c 5.1164(2)
_cell_measurement_reflns_used 14188
_cell_measurement_temperature 293(2)
_cell_measurement_theta_max 27.45
_cell_measurement_theta_min 2.18
_cell_volume 3535.5(3)
_computing_cell_refinement
;
X-Area (Stoe, 2008)
;
_computing_data_collection
;
X-Area (Stoe, 2008)
;
_computing_data_reduction
;
X-Area (Stoe, 2008)
;
_computing_molecular_graphics
;
DIAMOND (Brandenburg & Putz, 1999)
;
_computing_publication_material
;
Publcif (Westrip, 2010)
;
_computing_structure_refinement
;
<i>SHELXL2016/6</i> (Sheldrick, 2015b)
;
_computing_structure_solution
;
<i>SHELXT2014/5</i> (Sheldrick, 2015a)
;
_diffrn_ambient_temperature 293(2)
_diffrn_measured_fraction_theta_full 0.992
_diffrn_measured_fraction_theta_max 0.994
_diffrn_measurement_device_type 'STOE IPDS-2'
_diffrn_measurement_method 'Omega scans'
_diffrn_radiation_type MoK\a
_diffrn_radiation_wavelength 0.71073
_diffrn_reflns_av_R_equivalents 0.0271
_diffrn_reflns_av_unetI/netI 0.0121
_diffrn_reflns_limit_h_max 48
_diffrn_reflns_limit_h_min -48
_diffrn_reflns_limit_k_max 23
_diffrn_reflns_limit_k_min -23
_diffrn_reflns_limit_l_max 5
_diffrn_reflns_limit_l_min -6
_diffrn_reflns_number 14188
_diffrn_reflns_theta_full 25.242
_diffrn_reflns_theta_max 27.454
_diffrn_reflns_theta_min 2.178
_exptl_absorpt_coefficient_mu 5.505
_exptl_absorpt_correction_T_max 0.5465
_exptl_absorpt_correction_T_min 0.3047
_exptl_absorpt_correction_type numerical
_exptl_absorpt_process_details
;
(X-Red and X-Shape; Stoe, 2008)
;
_exptl_crystal_colour colorless
_exptl_crystal_density_diffrn 1.734
_exptl_crystal_description block
_exptl_crystal_F_000 1792
_exptl_crystal_size_max 0.25
_exptl_crystal_size_mid 0.20
_exptl_crystal_size_min 0.20
_refine_diff_density_max 0.261
_refine_diff_density_min -0.223
_refine_ls_abs_structure_details
;
Flack <i>x</i> determined using 675 quotients
[(<i>I</i>^+^)-(<i>I</i>^-^)]/[(<i>I</i>^+^)+(<i>I</i>^-^)]
(Parsons et al., 2013)
;
_refine_ls_abs_structure_Flack 0.012(8)
_refine_ls_extinction_method none
_refine_ls_goodness_of_fit_ref 1.130
_refine_ls_hydrogen_treatment constr
_refine_ls_matrix_type full
_refine_ls_number_parameters 97
_refine_ls_number_reflns 1953
_refine_ls_number_restraints 1
_refine_ls_restrained_S_all 1.130
_refine_ls_R_factor_all 0.0323
_refine_ls_R_factor_gt 0.0290
_refine_ls_shift/su_max 0.000
_refine_ls_shift/su_mean 0.000
_refine_ls_structure_factor_coef Fsqd
_refine_ls_weighting_details 'w=1/[\s^2^(Fo^2^)+(0.0306P)^2^+2.9003P] where P=(Fo^2^+2Fc^2^)/3'
_refine_ls_weighting_scheme calc
_refine_ls_wR_factor_gt 0.0652
_refine_ls_wR_factor_ref 0.0665
_reflns_number_gt 1823
_reflns_number_total 1953
_reflns_threshold_expression 'I > 2\s(I)'
_cod_data_source_file hb8052sup1.cif
_cod_data_source_block I
_cod_database_code 2312163
_shelx_space_group_comment
;
The symmetry employed for this shelxl refinement is uniquely defined
by the following loop, which should always be used as a source of
symmetry information in preference to the above space-group names.
They are only intended as comments.
;

loop_
_space_group_symop_operation_xyz
'x, y, z'
'-x, -y, z'
'x+1/4, -y+1/4, z+1/4'
'-x+1/4, y+1/4, z+1/4'
'x, y+1/2, z+1/2'
'-x, -y+1/2, z+1/2'
'x+1/4, -y+3/4, z+3/4'
'-x+1/4, y+3/4, z+3/4'
'x+1/2, y, z+1/2'
'-x+1/2, -y, z+1/2'
'x+3/4, -y+1/4, z+3/4'
'-x+3/4, y+1/4, z+3/4'
'x+1/2, y+1/2, z'
'-x+1/2, -y+1/2, z'
'x+3/4, -y+3/4, z+1/4'
'-x+3/4, y+3/4, z+1/4'

loop_
_atom_site_type_symbol
_atom_site_label
_atom_site_fract_x
_atom_site_fract_y
_atom_site_fract_z
_atom_site_U_iso_or_equiv
_atom_site_adp_type
_atom_site_calc_flag
_atom_site_occupancy
_atom_site_disorder_assembly
_atom_site_disorder_group
Zn Zn1 0.000000 0.500000 0.44116(13) 0.05955(17) Uani d 1 . .
Se Se1 0.05719(2) 0.30585(3) 0.91932(12) 0.1023(2) Uani d 1 . .
N N11 0.03820(7) 0.54594(16) 0.2162(7) 0.0548(7) Uani d 1 . .
C C11 0.03560(12) 0.6142(2) 0.1324(10) 0.0702(12) Uani d 1 . .
H H11 0.016846 0.642476 0.193939 0.084 Uiso calc 1 . .
C C1 0.03662(12) 0.3754(3) 0.7402(9) 0.0681(11) Uani d 1 . .
N N1 0.02308(11) 0.4217(2) 0.6310(9) 0.0806(11) Uani d 1 . .
C C15 0.06600(11) 0.5073(2) 0.1294(9) 0.0651(10) Uani d 1 . .
H H15 0.068456 0.459745 0.185725 0.078 Uiso calc 1 . .
C C12 0.05934(12) 0.6443(2) -0.0402(10) 0.0748(12) Uani d 1 . .
H H12 0.056342 0.691924 -0.095090 0.090 Uiso calc 1 . .
C C16 0.11412(15) 0.6356(4) -0.3232(15) 0.0985(16) Uani d 1 . .
H H16A 0.115697 0.686987 -0.298495 0.148 Uiso calc 1 . .
H H16B 0.106438 0.625496 -0.498454 0.148 Uiso calc 1 . .
H H16C 0.137157 0.614117 -0.294057 0.148 Uiso calc 1 . .
C C14 0.09088(11) 0.5347(2) -0.0380(11) 0.0734(11) Uani d 1 . .
H H14 0.110202 0.506325 -0.089267 0.088 Uiso calc 1 . .
C C13 0.08745(11) 0.6043(3) -0.1317(9) 0.0670(11) Uani d 1 . .

loop_
_atom_site_aniso_label
_atom_site_aniso_U_11
_atom_site_aniso_U_22
_atom_site_aniso_U_33
_atom_site_aniso_U_12
_atom_site_aniso_U_13
_atom_site_aniso_U_23
Zn1 0.0556(3) 0.0672(3) 0.0558(3) -0.0044(3) 0.000 0.000
Se1 0.1184(4) 0.0790(3) 0.1095(5) 0.0235(3) -0.0162(4) 0.0132(4)
N11 0.0497(14) 0.0573(16) 0.0573(19) -0.0027(12) -0.0047(14) 0.0011(15)
C11 0.065(2) 0.064(2) 0.081(3) 0.0077(18) 0.007(2) 0.006(2)
C1 0.069(2) 0.073(3) 0.063(3) -0.007(2) -0.002(2) 0.002(2)
N1 0.081(2) 0.088(3) 0.073(3) 0.002(2) -0.007(2) 0.017(2)
C15 0.063(2) 0.0566(19) 0.076(3) 0.0029(16) 0.0013(19) -0.001(2)
C12 0.080(3) 0.069(2) 0.075(3) -0.001(2) 0.008(3) 0.013(2)
C16 0.090(3) 0.120(4) 0.085(3) -0.019(3) 0.021(3) 0.015(4)
C14 0.063(2) 0.076(3) 0.081(3) 0.0048(18) 0.011(2) -0.007(3)
C13 0.064(2) 0.079(3) 0.057(3) -0.014(2) 0.0001(18) -0.0001(19)

loop_
_atom_type_symbol
_atom_type_description
_atom_type_scat_dispersion_real
_atom_type_scat_dispersion_imag
_atom_type_scat_source
C C 0.0033 0.0016 'International Tables Vol C Tables 4.2.6.8 and 6.1.1.4'
H H 0.0000 0.0000 'International Tables Vol C Tables 4.2.6.8 and 6.1.1.4'
N N 0.0061 0.0033 'International Tables Vol C Tables 4.2.6.8 and 6.1.1.4'
Zn Zn 0.2839 1.4301 'International Tables Vol C Tables 4.2.6.8 and 6.1.1.4'
Se Se -0.0929 2.2259 'International Tables Vol C Tables 4.2.6.8 and 6.1.1.4'

loop_
_geom_angle_atom_site_label_1
_geom_angle_atom_site_label_2
_geom_angle_atom_site_label_3
_geom_angle_site_symmetry_1
_geom_angle_site_symmetry_3
_geom_angle
_geom_angle_publ_flag
N1 Zn1 N1 . 2_565 120.0(3) y
N1 Zn1 N11 . 2_565 106.61(15) y
N1 Zn1 N11 2_565 2_565 106.44(15) ?
N1 Zn1 N11 . . 106.45(15) y
N1 Zn1 N11 2_565 . 106.61(15) ?
N11 Zn1 N11 2_565 . 110.59(18) y
C11 N11 C15 . . 117.0(4) ?
C11 N11 Zn1 . . 121.9(3) ?
C15 N11 Zn1 . . 121.0(3) ?
N11 C11 C12 . . 122.9(4) ?
N11 C11 H11 . . 118.5 ?
C12 C11 H11 . . 118.5 ?
N1 C1 Se1 . . 177.9(4) ?
C1 N1 Zn1 . . 179.3(4) ?
N11 C15 C14 . . 122.9(4) ?
N11 C15 H15 . . 118.6 ?
C14 C15 H15 . . 118.6 ?
C13 C12 C11 . . 119.9(4) ?
C13 C12 H12 . . 120.1 ?
C11 C12 H12 . . 120.1 ?
C13 C16 H16A . . 109.5 ?
C13 C16 H16B . . 109.5 ?
H16A C16 H16B . . 109.5 ?
C13 C16 H16C . . 109.5 ?
H16A C16 H16C . . 109.5 ?
H16B C16 H16C . . 109.5 ?
C15 C14 C13 . . 120.1(4) ?
C15 C14 H14 . . 120.0 ?
C13 C14 H14 . . 120.0 ?
C12 C13 C14 . . 117.2(4) ?
C12 C13 C16 . . 121.4(4) ?
C14 C13 C16 . . 121.3(5) ?

loop_
_geom_bond_atom_site_label_1
_geom_bond_atom_site_label_2
_geom_bond_site_symmetry_2
_geom_bond_distance
_geom_bond_publ_flag
Zn1 N1 . 1.945(4) y
Zn1 N1 2_565 1.945(4) ?
Zn1 N11 2_565 2.021(3) ?
Zn1 N11 . 2.021(3) y
Se1 C1 . 1.756(5) ?
N11 C11 . 1.335(5) ?
N11 C15 . 1.337(5) ?
C11 C12 . 1.371(6) ?
C11 H11 . 0.9300 ?
C1 N1 . 1.140(5) ?
C15 C14 . 1.362(7) ?
C15 H15 . 0.9300 ?
C12 C13 . 1.368(6) ?
C12 H12 . 0.9300 ?
C16 C13 . 1.513(7) ?
C16 H16A . 0.9600 ?
C16 H16B . 0.9600 ?
C16 H16C . 0.9600 ?
C14 C13 . 1.379(6) ?
C14 H14 . 0.9300 ?

_cod_database_fobs_code 2312163
